data_1521955
loop_
_publ_author_name
'Sologub, O.L.'
'Salamakha, P.S.'
'Godart, C.'

_publ_section_title
;
 Formation, crystal structure and magnetism of ternary compounds Ce5 M Ge2
 (M = Co, Ni, Ru, Rh, Pd, Ir, Pt)
;
_journal_name_full 'Journal of Alloys Compd.'
_journal_page_first 31
_journal_page_last 39
_journal_volume 307
_journal_year 2000
_chemical_formula_sum 'Ce5 Ge2 Rh'
_chemical_name_systematic 'Ce5 Rh Ge2'
_space_group_IT_number 62
_symmetry_space_group_name_Hall '-P 2ac 2n'
_symmetry_space_group_name_H-M 'P n m a'
_cell_angle_alpha 90
_cell_angle_beta 90
_cell_angle_gamma 90
_cell_formula_units_Z 4
_cell_length_a 12.342
_cell_length_b 8.932
_cell_length_c 7.985
_cell_volume 880.256
_citation_journal_id_ASTM JALCEU
_cod_data_source_file Sologub_JALCEU_2000_1394.cif
_cod_data_source_block Ce5Ge2Rh1
_cod_original_cell_volume 880.2564
_cod_original_formula_sum 'Ce5 Ge2 Rh1'
_cod_database_code 1521955

loop_
_symmetry_equiv_pos_as_xyz
x,y,z
-x+1/2,-y,z+1/2
x+1/2,-y+1/2,-z+1/2
-x,y+1/2,-z
-x,-y,-z
x-1/2,y,-z-1/2
-x-1/2,y-1/2,z-1/2
x,-y-1/2,z

loop_
_atom_site_label
_atom_site_type_symbol
_atom_site_fract_x
_atom_site_fract_y
_atom_site_fract_z
_atom_site_occupancy
_atom_site_U_iso_or_equiv
Ce3 Ce 0.2063 0.25 0.6494 1 0.0
Ce2 Ce 0.0021 0.25 0.0319 1 0.0
Ce1 Ce 0.0712 0.5317 0.311 1 0.0
Ce4 Ce 0.2816 0.25 0.1658 1 0.0
Rh1 Rh 0.0165 0.25 0.4262 1 0.0
Ge1 Ge 0.3282 0.5003 0.437 1 0.0
